data_4075428
loop_
_publ_author_name
'Doherty, Simon'
'Knight, Julian G.'
'Smyth, Catherine H.'
'Sore, Nicholas T.'
'Rath, Rakesh K.'
'McFarlane, William'
'Harrington, Ross W.'
'Clegg, William'

_publ_section_title
;
 Modular Synthesis of a New Class of Bis(amino-oxazoline) Using
 Palladium-Catalyzed Buchwald&#x2212;Hartwig Amination Methodology
;
_journal_issue 18
_journal_name_full Organometallics
_journal_page_first 4341
_journal_paper_doi 10.1021/om0602714
_journal_volume 25
_journal_year 2006
_chemical_absolute_configuration syn
_chemical_formula_moiety 'C39 H36 N4 O2'
_chemical_formula_sum 'C39 H36 N4 O2'
_chemical_formula_weight 592.72
_chemical_name_systematic
;
 ?
;
_space_group_IT_number 1
_symmetry_cell_setting triclinic
_symmetry_space_group_name_Hall 'P 1'
_symmetry_space_group_name_H-M 'P 1'
_atom_sites_solution_hydrogens difmap
_atom_sites_solution_primary direct
_atom_sites_solution_secondary difmap
_audit_creation_method SHELXL-97
_cell_angle_alpha 96.546(2)
_cell_angle_beta 102.527(2)
_cell_angle_gamma 90.104(2)
_cell_formula_units_Z 2
_cell_length_a 9.9081(15)
_cell_length_b 11.1339(17)
_cell_length_c 14.528(2)
_cell_measurement_reflns_used 3417
_cell_measurement_temperature 120(2)
_cell_measurement_theta_max 31.9
_cell_measurement_theta_min 3.8
_cell_volume 1553.7(4)
_computing_cell_refinement 'Bruker SAINT'
_computing_data_collection 'Bruker APEX2'
_computing_data_reduction 'Bruker SAINT'
_computing_molecular_graphics 'Bruker SHELXTL'
_computing_publication_material 'Bruker SHELXTL and local programs'
_computing_structure_refinement 'Bruker SHELXTL'
_computing_structure_solution 'Bruker SHELXTL'
_diffrn_ambient_temperature 120(2)
_diffrn_measured_fraction_theta_full 0.964
_diffrn_measured_fraction_theta_max 0.964
_diffrn_measurement_device_type 'Bruker APEX2 CCD diffractometer'
_diffrn_measurement_method 'thin-slice \w scans'
_diffrn_radiation_monochromator 'silicon 111'
_diffrn_radiation_source 'Daresbury SRS station 16.2smx'
_diffrn_radiation_type synchrotron
_diffrn_radiation_wavelength 0.84620
_diffrn_reflns_av_R_equivalents 0.0478
_diffrn_reflns_av_sigmaI/netI 0.0497
_diffrn_reflns_limit_h_max 11
_diffrn_reflns_limit_h_min -12
_diffrn_reflns_limit_k_max 13
_diffrn_reflns_limit_k_min -13
_diffrn_reflns_limit_l_max 17
_diffrn_reflns_limit_l_min -17
_diffrn_reflns_number 10537
_diffrn_reflns_theta_full 31.00
_diffrn_reflns_theta_max 31.00
_diffrn_reflns_theta_min 3.84
_diffrn_standards_decay_% 10
_diffrn_standards_number 0
_exptl_absorpt_coefficient_mu 0.079
_exptl_absorpt_correction_T_max 0.996
_exptl_absorpt_correction_T_min 0.988
_exptl_absorpt_correction_type multi-scan
_exptl_absorpt_process_details SADABS
_exptl_crystal_colour colourless
_exptl_crystal_density_diffrn 1.267
_exptl_crystal_density_method 'not measured'
_exptl_crystal_description plate
_exptl_crystal_F_000 628
_exptl_crystal_size_max 0.15
_exptl_crystal_size_mid 0.15
_exptl_crystal_size_min 0.05
_refine_diff_density_max 0.668
_refine_diff_density_min -0.270
_refine_diff_density_rms 0.051
_refine_ls_extinction_method none
_refine_ls_goodness_of_fit_ref 1.016
_refine_ls_hydrogen_treatment mixed
_refine_ls_matrix_type full
_refine_ls_number_parameters 831
_refine_ls_number_reflns 5652
_refine_ls_number_restraints 707
_refine_ls_restrained_S_all 0.955
_refine_ls_R_factor_all 0.0707
_refine_ls_R_factor_gt 0.0625
_refine_ls_shift/su_max 0.000
_refine_ls_shift/su_mean 0.000
_refine_ls_structure_factor_coef Fsqd
_refine_ls_weighting_details 'calc w=1/[\s^2^(Fo^2^)+(0.0900P)^2^+1.1673P] where P=(Fo^2^+2Fc^2^)/3'
_refine_ls_weighting_scheme calc
_refine_ls_wR_factor_gt 0.1589
_refine_ls_wR_factor_ref 0.1682
_reflns_number_gt 5028
_reflns_number_total 5652
_reflns_threshold_expression I>2\s(I)
_cod_data_source_file om0602714si20060328_094232.cif
_cod_data_source_block sd195_compound6h
_cod_original_cell_volume 1553.8(4)
_cod_database_code 4075428

loop_
_symmetry_equiv_pos_as_xyz
'x, y, z'

loop_
_atom_site_label
_atom_site_type_symbol
_atom_site_fract_x
_atom_site_fract_y
_atom_site_fract_z
_atom_site_U_iso_or_equiv
_atom_site_adp_type
_atom_site_occupancy
_atom_site_symmetry_multiplicity
_atom_site_calc_flag
_atom_site_refinement_flags
O1 O 0.2607(5) 0.7104(4) 0.7768(3) 0.0699(14) Uani 1 1 d U
O2 O -0.5239(4) 0.9325(4) 0.9588(3) 0.0489(9) Uani 1 1 d U
N1 N 0.2046(6) 0.6110(4) 0.8932(4) 0.0556(12) Uani 1 1 d .
N2 N 0.0912(4) 0.7471(3) 1.0214(3) 0.0300(9) Uani 1 1 d .
H2 H 0.118(5) 0.674(5) 0.999(4) 0.034(13) Uiso 1 1 d .
N3 N -0.2358(4) 0.6530(4) 0.9538(3) 0.0305(8) Uani 1 1 d .
H3 H -0.270(6) 0.683(5) 1.007(4) 0.047(16) Uiso 1 1 d .
N4 N -0.4328(4) 0.7705(4) 1.0295(3) 0.0417(10) Uani 1 1 d .
C1 C 0.4675(6) 0.4506(6) 0.9338(4) 0.0581(14) Uani 1 1 d U
H1B H 0.4962 0.5331 0.9504 0.070 Uiso 1 1 calc R
C2 C 0.5539(7) 0.3624(6) 0.9696(4) 0.0603(15) Uani 1 1 d U
H2B H 0.6421 0.3831 1.0095 0.072 Uiso 1 1 calc R
C3 C 0.5091(7) 0.2432(6) 0.9459(4) 0.0559(14) Uani 1 1 d U
H3B H 0.5712 0.1827 0.9682 0.067 Uiso 1 1 calc R
C4 C 0.3829(7) 0.2067(6) 0.8931(4) 0.0561(14) Uani 1 1 d U
H4B H 0.3531 0.1242 0.8820 0.067 Uiso 1 1 calc R
C5 C 0.2980(7) 0.2991(6) 0.8555(4) 0.0625(15) Uani 1 1 d U
H5A H 0.2093 0.2792 0.8160 0.075 Uiso 1 1 calc R
C6 C 0.3460(6) 0.4234(5) 0.8771(4) 0.0487(13) Uani 1 1 d U
C7 C 0.2529(7) 0.5154(6) 0.8277(5) 0.0667(16) Uani 1 1 d U
H7A H 0.1708 0.4724 0.7841 0.080 Uiso 1 1 calc R
C8 C 0.3277(9) 0.5931(7) 0.7699(5) 0.080(2) Uani 1 1 d U
H8A H 0.4281 0.6016 0.7982 0.096 Uiso 1 1 calc R
H8B H 0.3140 0.5568 0.7030 0.096 Uiso 1 1 calc R
C9 C 0.2026(6) 0.7093(5) 0.8551(4) 0.0499(14) Uani 1 1 d U
C10 C 0.1326(5) 0.8207(4) 0.8797(3) 0.0334(10) Uani 1 1 d U
C11 C 0.1115(6) 0.9083(5) 0.8171(4) 0.0487(13) Uani 1 1 d U
H11A H 0.1544 0.9003 0.7643 0.058 Uiso 1 1 calc R
C12 C 0.0283(7) 1.0081(5) 0.8303(5) 0.0591(16) Uani 1 1 d U
H12A H 0.0133 1.0666 0.7866 0.071 Uiso 1 1 calc R
C13 C -0.0311(6) 1.0191(5) 0.9085(4) 0.0478(13) Uani 1 1 d U
H13A H -0.0873 1.0862 0.9188 0.057 Uiso 1 1 calc R
C14 C -0.0098(5) 0.9337(4) 0.9722(4) 0.0341(10) Uani 1 1 d U
H14A H -0.0519 0.9434 1.0253 0.041 Uiso 1 1 calc R
C15 C 0.0724(4) 0.8332(4) 0.9601(3) 0.0285(9) Uani 1 1 d U
C16 C 0.0434(4) 0.7483(4) 1.1061(3) 0.0271(9) Uani 1 1 d U
C17 C 0.0740(5) 0.8456(4) 1.1771(3) 0.0331(10) Uani 1 1 d U
H17A H 0.1221 0.9151 1.1670 0.040 Uiso 1 1 calc R
C18 C 0.0344(5) 0.8412(5) 1.2626(3) 0.0353(10) Uani 1 1 d U
H18A H 0.0551 0.9081 1.3106 0.042 Uiso 1 1 calc R
C19 C -0.0339(5) 0.7416(5) 1.2785(3) 0.0368(11) Uani 1 1 d U
H19A H -0.0611 0.7392 1.3371 0.044 Uiso 1 1 calc R
C20 C -0.0633(4) 0.6442(4) 1.2083(3) 0.0322(10) Uani 1 1 d U
H20A H -0.1099 0.5746 1.2197 0.039 Uiso 1 1 calc R
C21 C -0.0261(4) 0.6460(4) 1.1216(3) 0.0277(9) Uani 1 1 d U
C22 C -0.0570(4) 0.5411(4) 1.0443(3) 0.0267(9) Uani 1 1 d U
C23 C 0.0166(5) 0.4350(4) 1.0539(3) 0.0336(10) Uani 1 1 d U
H23A H 0.0779 0.4256 1.1126 0.040 Uiso 1 1 calc R
C24 C 0.0021(6) 0.3433(4) 0.9797(4) 0.0404(11) Uani 1 1 d U
H24A H 0.0552 0.2727 0.9868 0.048 Uiso 1 1 calc R
C25 C -0.0904(5) 0.3549(4) 0.8949(3) 0.0346(10) Uani 1 1 d U
H25A H -0.0999 0.2927 0.8433 0.041 Uiso 1 1 calc R
C26 C -0.1692(4) 0.4576(4) 0.8854(3) 0.0296(9) Uani 1 1 d U
H26A H -0.2348 0.4639 0.8280 0.035 Uiso 1 1 calc R
C27 C -0.1529(4) 0.5517(4) 0.9596(3) 0.0257(9) Uani 1 1 d U
C28 C -0.2727(4) 0.7200(4) 0.8780(3) 0.0272(9) Uani 1 1 d U
C29 C -0.2100(5) 0.7051(4) 0.8004(3) 0.0314(10) Uani 1 1 d U
H29A H -0.1417 0.6457 0.7985 0.038 Uiso 1 1 calc R
C30 C -0.2444(6) 0.7742(5) 0.7264(3) 0.0394(11) Uani 1 1 d U
H30A H -0.1997 0.7624 0.6746 0.047 Uiso 1 1 calc R
C31 C -0.3448(6) 0.8615(5) 0.7275(4) 0.0453(12) Uani 1 1 d U
H31A H -0.3709 0.9080 0.6758 0.054 Uiso 1 1 calc R
C32 C -0.4057(5) 0.8796(5) 0.8047(4) 0.0407(11) Uani 1 1 d U
H32A H -0.4722 0.9409 0.8061 0.049 Uiso 1 1 calc R
C33 C -0.3735(4) 0.8118(4) 0.8799(4) 0.0326(10) Uani 1 1 d U
C34 C -0.4412(5) 0.8337(4) 0.9603(4) 0.0352(10) Uani 1 1 d U
C35 C -0.5648(5) 0.9434(5) 1.0493(4) 0.0451(12) Uani 1 1 d U
H35A H -0.6656 0.9548 1.0403 0.054 Uiso 1 1 calc R
H35B H -0.5157 1.0129 1.0921 0.054 Uiso 1 1 calc R
C36 C -0.5244(5) 0.8244(4) 1.0903(4) 0.0386(10) Uani 1 1 d U
H36A H -0.6092 0.7714 1.0801 0.046 Uiso 1 1 calc R
C37 C -0.4516(5) 0.8350(4) 1.1954(4) 0.0377(10) Uani 1 1 d U
H37A H -0.3614 0.8801 1.2043 0.045 Uiso 1 1 calc R
C38 C -0.4234(6) 0.7090(5) 1.2268(5) 0.0522(14) Uani 1 1 d U
H38A H -0.3747 0.6620 1.1835 0.078 Uiso 1 1 calc R
H38B H -0.5113 0.6677 1.2255 0.078 Uiso 1 1 calc R
H38C H -0.3662 0.7167 1.2914 0.078 Uiso 1 1 calc R
C39 C -0.5405(6) 0.9039(5) 1.2580(4) 0.0471(13) Uani 1 1 d U
H39A H -0.4915 0.9102 1.3247 0.071 Uiso 1 1 calc R
H39B H -0.6290 0.8601 1.2500 0.071 Uiso 1 1 calc R
H39C H -0.5576 0.9852 1.2390 0.071 Uiso 1 1 calc R
O3 O -0.0051(4) 0.3244(3) 0.6296(3) 0.0440(9) Uani 1 1 d U
O4 O 0.7840(4) 0.0891(3) 0.4503(2) 0.0460(9) Uani 1 1 d U
N5 N 0.0014(4) 0.3956(4) 0.4896(3) 0.0367(9) Uani 1 1 d .
N6 N 0.1853(4) 0.2943(3) 0.3945(3) 0.0303(9) Uani 1 1 d .
H6 H 0.132(5) 0.349(5) 0.406(4) 0.031(13) Uiso 1 1 d .
N7 N 0.5133(4) 0.3773(3) 0.4653(3) 0.0275(8) Uani 1 1 d .
H7 H 0.523(5) 0.348(4) 0.417(3) 0.017(11) Uiso 1 1 d .
N8 N 0.6610(4) 0.2272(4) 0.3697(3) 0.0372(9) Uani 1 1 d .
C40 C 0.0378(5) 0.6604(4) 0.5533(4) 0.0426(11) Uani 1 1 d U
H40A H 0.1182 0.6150 0.5719 0.051 Uiso 1 1 calc R
C41 C 0.0504(6) 0.7845(5) 0.5567(4) 0.0495(12) Uani 1 1 d U
H41A H 0.1381 0.8242 0.5802 0.059 Uiso 1 1 calc R
C42 C -0.0648(6) 0.8504(5) 0.5260(4) 0.0473(12) Uani 1 1 d U
H42A H -0.0554 0.9357 0.5286 0.057 Uiso 1 1 calc R
C43 C -0.1933(6) 0.7954(5) 0.4915(4) 0.0462(12) Uani 1 1 d U
H43A H -0.2719 0.8416 0.4698 0.055 Uiso 1 1 calc R
C44 C -0.2053(6) 0.6686(5) 0.4892(3) 0.0417(11) Uani 1 1 d U
H44A H -0.2924 0.6284 0.4645 0.050 Uiso 1 1 calc R
C45 C -0.0881(5) 0.6017(4) 0.5237(4) 0.0371(10) Uani 1 1 d U
C46 C -0.1052(5) 0.4678(4) 0.5258(3) 0.0365(10) Uani 1 1 d U
H46A H -0.1988 0.4398 0.4878 0.044 Uiso 1 1 calc R
C47 C -0.0875(6) 0.4326(5) 0.6284(4) 0.0432(12) Uani 1 1 d U
H47A H -0.0393 0.4984 0.6757 0.052 Uiso 1 1 calc R
H47B H -0.1786 0.4156 0.6425 0.052 Uiso 1 1 calc R
C48 C 0.0470(5) 0.3187(4) 0.5498(4) 0.0373(11) Uani 1 1 d U
C49 C 0.1472(5) 0.2237(4) 0.5387(3) 0.0311(10) Uani 1 1 d U
C50 C 0.1801(6) 0.1419(5) 0.6070(4) 0.0412(12) Uani 1 1 d U
H50A H 0.1366 0.1486 0.6595 0.049 Uiso 1 1 calc R
C51 C 0.2730(6) 0.0532(5) 0.5993(4) 0.0432(12) Uani 1 1 d U
H51A H 0.2955 0.0001 0.6468 0.052 Uiso 1 1 calc R
C52 C 0.3349(5) 0.0410(4) 0.5213(4) 0.0393(11) Uani 1 1 d U
H52A H 0.3989 -0.0214 0.5156 0.047 Uiso 1 1 calc R
C53 C 0.3046(5) 0.1176(4) 0.4525(3) 0.0308(10) Uani 1 1 d U
H53A H 0.3476 0.1072 0.3998 0.037 Uiso 1 1 calc R
C54 C 0.2105(4) 0.2118(4) 0.4589(3) 0.0282(9) Uani 1 1 d U
C55 C 0.2379(4) 0.2922(4) 0.3114(3) 0.0265(9) Uani 1 1 d U
C56 C 0.2086(5) 0.1934(4) 0.2407(3) 0.0327(10) Uani 1 1 d U
H56A H 0.1586 0.1246 0.2501 0.039 Uiso 1 1 calc R
C57 C 0.2534(5) 0.1965(4) 0.1564(3) 0.0347(10) Uani 1 1 d U
H57A H 0.2337 0.1294 0.1085 0.042 Uiso 1 1 calc R
C58 C 0.3256(5) 0.2954(5) 0.1418(3) 0.0375(11) Uani 1 1 d U
H58A H 0.3547 0.2970 0.0838 0.045 Uiso 1 1 calc R
C59 C 0.3561(5) 0.3939(4) 0.2125(3) 0.0324(10) Uani 1 1 d U
H59A H 0.4067 0.4618 0.2022 0.039 Uiso 1 1 calc R
C60 C 0.3132(4) 0.3937(4) 0.2981(3) 0.0224(8) Uani 1 1 d U
C61 C 0.3459(4) 0.4985(4) 0.3735(3) 0.0250(8) Uani 1 1 d U
C62 C 0.2861(5) 0.6090(4) 0.3613(3) 0.0316(9) Uani 1 1 d U
H62A H 0.2259 0.6193 0.3024 0.038 Uiso 1 1 calc R
C63 C 0.3116(5) 0.7056(4) 0.4330(4) 0.0397(11) Uani 1 1 d U
H63A H 0.2685 0.7808 0.4237 0.048 Uiso 1 1 calc R
C64 C 0.4017(5) 0.6900(4) 0.5188(3) 0.0340(10) Uani 1 1 d U
H64A H 0.4181 0.7548 0.5688 0.041 Uiso 1 1 calc R
C65 C 0.4673(4) 0.5820(4) 0.5324(3) 0.0270(9) Uani 1 1 d U
H65A H 0.5304 0.5737 0.5905 0.032 Uiso 1 1 calc R
C66 C 0.4406(4) 0.4848(4) 0.4602(3) 0.0236(8) Uani 1 1 d U
C67 C 0.5601(4) 0.3162(4) 0.5428(3) 0.0238(8) Uani 1 1 d U
C68 C 0.5150(4) 0.3418(4) 0.6278(3) 0.0278(9) Uani 1 1 d U
H68A H 0.4505 0.4039 0.6330 0.033 Uiso 1 1 calc R
C69 C 0.5628(5) 0.2784(4) 0.7037(3) 0.0339(10) Uani 1 1 d U
H69A H 0.5319 0.2986 0.7609 0.041 Uiso 1 1 calc R
C70 C 0.6549(5) 0.1858(4) 0.6987(3) 0.0353(10) Uani 1 1 d U
H70A H 0.6871 0.1429 0.7517 0.042 Uiso 1 1 calc R
C71 C 0.6994(5) 0.1568(4) 0.6154(3) 0.0325(10) Uani 1 1 d U
H71A H 0.7628 0.0935 0.6114 0.039 Uiso 1 1 calc R
C72 C 0.6518(4) 0.2200(4) 0.5360(3) 0.0250(9) Uani 1 1 d U
C73 C 0.6974(4) 0.1825(4) 0.4475(3) 0.0261(9) Uani 1 1 d U
C74 C 0.8237(5) 0.0754(5) 0.3582(4) 0.0457(13) Uani 1 1 d U
H74A H 0.8137 -0.0100 0.3295 0.055 Uiso 1 1 calc R
H74B H 0.9205 0.1037 0.3649 0.055 Uiso 1 1 calc R
C75 C 0.7235(5) 0.1543(4) 0.2985(3) 0.0343(10) Uani 1 1 d U
H75A H 0.6504 0.1022 0.2531 0.041 Uiso 1 1 calc R
C76 C 0.8004(7) 0.2308(6) 0.2428(5) 0.0578(15) Uani 1 1 d U
H76A H 0.8895 0.2605 0.2865 0.069 Uiso 1 1 calc R
C77 C 0.7287(10) 0.3345(6) 0.2108(6) 0.084(3) Uani 1 1 d U
H77A H 0.7796 0.3730 0.1708 0.126 Uiso 1 1 calc R
H77B H 0.7213 0.3920 0.2658 0.126 Uiso 1 1 calc R
H77C H 0.6358 0.3097 0.1740 0.126 Uiso 1 1 calc R
C78 C 0.8372(7) 0.1463(6) 0.1608(4) 0.0546(15) Uani 1 1 d U
H78A H 0.8845 0.1932 0.1235 0.082 Uiso 1 1 calc R
H78B H 0.7524 0.1086 0.1200 0.082 Uiso 1 1 calc R
H78C H 0.8981 0.0834 0.1868 0.082 Uiso 1 1 calc R

loop_
_atom_site_aniso_label
_atom_site_aniso_U_11
_atom_site_aniso_U_22
_atom_site_aniso_U_33
_atom_site_aniso_U_23
_atom_site_aniso_U_13
_atom_site_aniso_U_12
O1 0.097(3) 0.086(3) 0.046(2) 0.016(2) 0.054(2) 0.047(3)
O2 0.046(2) 0.054(2) 0.048(2) 0.0055(17) 0.0128(17) 0.0273(17)
N1 0.075(3) 0.044(3) 0.059(3) 0.003(2) 0.041(3) 0.019(2)
N2 0.0304(19) 0.027(2) 0.036(2) -0.0062(17) 0.0187(17) 0.0062(16)
N3 0.0277(19) 0.042(2) 0.0243(19) 0.0013(17) 0.0123(15) 0.0137(16)
N4 0.038(2) 0.041(2) 0.054(3) 0.003(2) 0.028(2) 0.0054(18)
C1 0.055(3) 0.076(4) 0.046(3) 0.002(3) 0.021(3) -0.004(3)
C2 0.062(4) 0.078(4) 0.049(3) 0.008(3) 0.028(3) -0.002(3)
C3 0.072(4) 0.062(3) 0.044(3) 0.002(3) 0.038(3) 0.006(3)
C4 0.075(4) 0.059(3) 0.042(3) -0.003(3) 0.034(3) 0.020(3)
C5 0.064(4) 0.078(4) 0.042(3) -0.018(3) 0.017(3) 0.012(3)
C6 0.050(3) 0.055(3) 0.048(3) -0.005(2) 0.033(2) 0.017(2)
C7 0.073(4) 0.071(4) 0.054(4) -0.013(3) 0.020(3) 0.025(3)
C8 0.112(6) 0.092(5) 0.059(4) 0.019(4) 0.062(4) 0.061(4)
C9 0.065(4) 0.052(3) 0.043(3) -0.002(2) 0.037(3) 0.012(3)
C10 0.034(2) 0.036(2) 0.033(2) -0.0048(19) 0.0184(19) -0.0066(19)
C11 0.059(3) 0.046(3) 0.050(3) 0.002(2) 0.035(3) -0.001(2)
C12 0.081(4) 0.047(3) 0.062(4) 0.017(3) 0.038(3) 0.010(3)
C13 0.056(3) 0.036(3) 0.057(3) 0.005(2) 0.024(3) 0.009(2)
C14 0.034(2) 0.030(2) 0.040(3) -0.0030(19) 0.017(2) 0.0005(19)
C15 0.023(2) 0.027(2) 0.034(2) -0.0074(18) 0.0095(18) -0.0055(16)
C16 0.022(2) 0.032(2) 0.027(2) -0.0036(17) 0.0096(17) 0.0113(16)
C17 0.028(2) 0.032(2) 0.037(2) -0.0049(19) 0.0089(19) 0.0055(18)
C18 0.026(2) 0.046(3) 0.030(2) -0.008(2) 0.0047(18) 0.0143(19)
C19 0.033(2) 0.056(3) 0.022(2) -0.005(2) 0.0115(18) 0.009(2)
C20 0.026(2) 0.043(3) 0.027(2) -0.0001(19) 0.0071(18) -0.0001(18)
C21 0.0200(19) 0.036(2) 0.025(2) -0.0062(18) 0.0068(16) 0.0038(17)
C22 0.025(2) 0.031(2) 0.025(2) -0.0022(17) 0.0113(16) 0.0044(16)
C23 0.035(2) 0.033(2) 0.029(2) 0.0019(18) 0.0003(19) 0.0060(18)
C24 0.052(3) 0.025(2) 0.040(3) -0.0003(19) 0.002(2) 0.010(2)
C25 0.041(3) 0.031(2) 0.027(2) -0.0061(18) 0.0013(18) 0.0041(19)
C26 0.028(2) 0.037(2) 0.023(2) 0.0002(18) 0.0061(17) -0.0011(18)
C27 0.0208(19) 0.032(2) 0.025(2) 0.0021(17) 0.0073(16) 0.0059(16)
C28 0.023(2) 0.030(2) 0.028(2) 0.0019(18) 0.0050(17) 0.0006(16)
C29 0.034(2) 0.032(2) 0.026(2) -0.0031(18) 0.0054(18) -0.0011(18)
C30 0.055(3) 0.037(3) 0.028(2) 0.0007(19) 0.014(2) -0.004(2)
C31 0.064(3) 0.034(3) 0.037(3) 0.007(2) 0.006(2) 0.004(2)
C32 0.043(3) 0.033(3) 0.043(3) 0.003(2) 0.004(2) 0.009(2)
C33 0.025(2) 0.032(2) 0.039(2) 0.0001(19) 0.0047(18) 0.0028(17)
C34 0.029(2) 0.031(2) 0.045(3) -0.002(2) 0.009(2) 0.0067(18)
C35 0.035(3) 0.051(3) 0.050(3) -0.005(2) 0.015(2) 0.016(2)
C36 0.026(2) 0.042(2) 0.051(3) -0.004(2) 0.021(2) 0.0035(18)
C37 0.028(2) 0.038(2) 0.052(3) 0.002(2) 0.022(2) 0.0041(18)
C38 0.043(3) 0.052(3) 0.069(4) 0.011(3) 0.028(3) 0.012(2)
C39 0.045(3) 0.051(3) 0.049(3) 0.001(2) 0.022(2) 0.012(2)
O3 0.050(2) 0.0409(19) 0.048(2) 0.0003(16) 0.0288(17) -0.0033(15)
O4 0.052(2) 0.051(2) 0.0355(18) -0.0019(16) 0.0138(16) 0.0313(17)
N5 0.037(2) 0.037(2) 0.036(2) -0.0090(17) 0.0159(17) -0.0006(17)
N6 0.034(2) 0.028(2) 0.033(2) 0.0007(16) 0.0195(17) 0.0099(17)
N7 0.0289(19) 0.032(2) 0.0207(19) -0.0039(16) 0.0079(15) 0.0114(15)
N8 0.043(2) 0.044(2) 0.030(2) 0.0024(17) 0.0206(17) 0.0198(18)
C40 0.036(2) 0.039(2) 0.050(3) -0.005(2) 0.011(2) 0.005(2)
C41 0.057(3) 0.042(3) 0.049(3) -0.007(2) 0.015(2) 0.003(2)
C42 0.063(3) 0.048(3) 0.032(3) -0.001(2) 0.018(2) 0.014(2)
C43 0.062(3) 0.047(3) 0.040(3) 0.010(2) 0.032(2) 0.017(2)
C44 0.046(3) 0.054(3) 0.030(2) 0.002(2) 0.020(2) 0.011(2)
C45 0.042(2) 0.039(2) 0.036(2) -0.0082(19) 0.025(2) 0.0051(19)
C46 0.034(2) 0.042(2) 0.034(2) -0.0085(18) 0.0164(19) 0.0009(19)
C47 0.044(3) 0.043(3) 0.046(3) -0.010(2) 0.025(2) -0.007(2)
C48 0.041(3) 0.037(2) 0.039(3) -0.003(2) 0.026(2) -0.007(2)
C49 0.027(2) 0.030(2) 0.036(2) -0.0026(18) 0.0122(19) -0.0062(17)
C50 0.051(3) 0.042(3) 0.035(3) 0.004(2) 0.018(2) -0.010(2)
C51 0.053(3) 0.035(3) 0.044(3) 0.008(2) 0.013(2) -0.003(2)
C52 0.041(3) 0.029(2) 0.047(3) 0.004(2) 0.010(2) 0.0001(19)
C53 0.028(2) 0.032(2) 0.033(2) -0.0003(19) 0.0108(18) -0.0020(17)
C54 0.028(2) 0.026(2) 0.030(2) -0.0062(17) 0.0094(18) -0.0064(16)
C55 0.023(2) 0.029(2) 0.029(2) -0.0021(17) 0.0102(17) 0.0056(16)
C56 0.032(2) 0.029(2) 0.035(2) -0.0084(18) 0.0091(19) 0.0069(18)
C57 0.034(2) 0.036(2) 0.029(2) -0.012(2) 0.0040(19) 0.0089(19)
C58 0.034(2) 0.053(3) 0.027(2) -0.003(2) 0.013(2) 0.010(2)
C59 0.029(2) 0.040(3) 0.029(2) -0.0005(19) 0.0110(18) 0.0021(19)
C60 0.0138(17) 0.028(2) 0.026(2) 0.0009(16) 0.0054(15) 0.0056(15)
C61 0.0209(19) 0.031(2) 0.024(2) 0.0032(17) 0.0081(16) -0.0013(16)
C62 0.032(2) 0.030(2) 0.030(2) 0.0004(18) 0.0013(18) 0.0039(17)
C63 0.043(3) 0.031(2) 0.041(3) 0.003(2) 0.001(2) 0.006(2)
C64 0.037(2) 0.028(2) 0.034(2) -0.0077(19) 0.0074(19) -0.0016(18)
C65 0.0214(19) 0.031(2) 0.028(2) -0.0017(17) 0.0064(17) -0.0005(16)
C66 0.0210(19) 0.028(2) 0.023(2) -0.0009(16) 0.0099(16) -0.0001(16)
C67 0.0176(18) 0.027(2) 0.025(2) -0.0037(17) 0.0040(16) 0.0014(15)
C68 0.028(2) 0.030(2) 0.024(2) -0.0070(17) 0.0086(17) 0.0037(17)
C69 0.044(3) 0.036(2) 0.024(2) -0.0009(18) 0.0155(19) -0.0008(19)
C70 0.040(3) 0.038(3) 0.026(2) 0.0072(19) 0.0011(19) -0.002(2)
C71 0.034(2) 0.029(2) 0.034(2) 0.0031(19) 0.0049(19) 0.0046(18)
C72 0.024(2) 0.025(2) 0.025(2) -0.0037(16) 0.0068(16) 0.0013(16)
C73 0.0200(19) 0.026(2) 0.032(2) -0.0016(17) 0.0083(17) 0.0034(16)
C74 0.040(3) 0.058(3) 0.037(3) -0.011(2) 0.011(2) 0.022(2)
C75 0.033(2) 0.039(2) 0.034(2) -0.0028(18) 0.0178(19) 0.0109(18)
C76 0.072(4) 0.054(3) 0.058(4) -0.003(3) 0.042(3) 0.002(3)
C77 0.131(7) 0.046(3) 0.107(6) 0.017(3) 0.090(6) 0.013(4)
C78 0.067(4) 0.058(4) 0.049(3) 0.001(3) 0.038(3) 0.012(3)

loop_
_atom_type_symbol
_atom_type_description
_atom_type_scat_dispersion_real
_atom_type_scat_dispersion_imag
_atom_type_scat_source
C C 0.0033 0.0000 'International Tables Vol C Tables 4.2.6.8 and 6.1.1.4'
H H 0.0000 0.0000 'International Tables Vol C Tables 4.2.6.8 and 6.1.1.4'
N N 0.0061 0.0000 'International Tables Vol C Tables 4.2.6.8 and 6.1.1.4'
O O 0.0106 0.0000 'International Tables Vol C Tables 4.2.6.8 and 6.1.1.4'

loop_
_geom_angle_atom_site_label_1
_geom_angle_atom_site_label_2
_geom_angle_atom_site_label_3
_geom_angle
C8 O1 C9 103.9(5)
C34 O2 C35 104.8(4)
C7 N1 C9 106.6(5)
H2 N2 C15 117(3)
H2 N2 C16 114(3)
C15 N2 C16 127.4(4)
H3 N3 C27 119(3)
H3 N3 C28 113(3)
C27 N3 C28 127.7(4)
C34 N4 C36 107.6(4)
H1B C1 C2 119.2
H1B C1 C6 119.2
C2 C1 C6 121.6(6)
C1 C2 H2B 120.9
C1 C2 C3 118.3(6)
H2B C2 C3 120.9
C2 C3 H3B 117.8
C2 C3 C4 124.4(7)
H3B C3 C4 117.8
C3 C4 H4B 122.1
C3 C4 C5 115.8(6)
H4B C4 C5 122.1
C4 C5 H5A 120.0
C4 C5 C6 120.0(6)
H5A C5 C6 120.0
C1 C6 C5 119.7(6)
C1 C6 C7 123.9(6)
C5 C6 C7 116.3(6)
N1 C7 C6 114.7(5)
N1 C7 H7A 109.2
N1 C7 C8 101.5(5)
C6 C7 H7A 109.2
C6 C7 C8 112.9(5)
H7A C7 C8 109.2
O1 C8 C7 103.4(4)
O1 C8 H8A 111.1
O1 C8 H8B 111.1
C7 C8 H8A 111.1
C7 C8 H8B 111.1
H8A C8 H8B 109.0
O1 C9 N1 118.2(5)
O1 C9 C10 114.6(5)
N1 C9 C10 126.9(5)
C9 C10 C11 119.3(4)
C9 C10 C15 120.5(4)
C11 C10 C15 119.8(4)
C10 C11 H11A 119.2
C10 C11 C12 121.6(5)
H11A C11 C12 119.2
C11 C12 H12A 120.9
C11 C12 C13 118.3(5)
H12A C12 C13 120.9
C12 C13 H13A 119.5
C12 C13 C14 120.9(5)
H13A C13 C14 119.5
C13 C14 H14A 119.2
C13 C14 C15 121.6(5)
H14A C14 C15 119.2
N2 C15 C10 120.3(4)
N2 C15 C14 121.9(4)
C10 C15 C14 117.8(4)
N2 C16 C17 121.1(4)
N2 C16 C21 119.0(4)
C17 C16 C21 119.7(4)
C16 C17 H17A 119.9
C16 C17 C18 120.1(5)
H17A C17 C18 119.9
C17 C18 H18A 119.6
C17 C18 C19 120.7(4)
H18A C18 C19 119.6
C18 C19 H19A 120.4
C18 C19 C20 119.3(4)
H19A C19 C20 120.4
C19 C20 H20A 119.2
C19 C20 C21 121.5(5)
H20A C20 C21 119.2
C16 C21 C20 118.7(4)
C16 C21 C22 118.9(4)
C20 C21 C22 122.4(4)
C21 C22 C23 120.1(4)
C21 C22 C27 120.6(4)
C23 C22 C27 119.2(4)
C22 C23 H23A 119.4
C22 C23 C24 121.2(4)
H23A C23 C24 119.4
C23 C24 H24A 120.2
C23 C24 C25 119.6(4)
H24A C24 C25 120.2
C24 C25 H25A 120.0
C24 C25 C26 119.9(4)
H25A C25 C26 120.0
C25 C26 H26A 119.7
C25 C26 C27 120.6(4)
H26A C26 C27 119.7
N3 C27 C22 118.8(4)
N3 C27 C26 121.8(4)
C22 C27 C26 119.3(4)
N3 C28 C29 122.0(4)
N3 C28 C33 119.9(4)
C29 C28 C33 118.0(4)
C28 C29 H29A 119.1
C28 C29 C30 121.8(5)
H29A C29 C30 119.1
C29 C30 H30A 120.0
C29 C30 C31 120.0(5)
H30A C30 C31 120.0
C30 C31 H31A 120.5
C30 C31 C32 119.1(5)
H31A C31 C32 120.5
C31 C32 H32A 118.9
C31 C32 C33 122.2(5)
H32A C32 C33 118.9
C28 C33 C32 118.9(4)
C28 C33 C34 120.7(4)
C32 C33 C34 120.4(4)
O2 C34 N4 117.5(4)
O2 C34 C33 115.1(4)
N4 C34 C33 127.3(4)
O2 C35 H35A 110.7
O2 C35 H35B 110.7
O2 C35 C36 105.4(4)
H35A C35 H35B 108.8
H35A C35 C36 110.7
H35B C35 C36 110.7
N4 C36 C35 102.7(4)
N4 C36 H36A 108.9
N4 C36 C37 110.9(4)
C35 C36 H36A 108.9
C35 C36 C37 116.3(4)
H36A C36 C37 108.9
C36 C37 H37A 108.9
C36 C37 C38 110.1(4)
C36 C37 C39 111.0(4)
H37A C37 C38 108.9
H37A C37 C39 108.9
C38 C37 C39 109.1(4)
C37 C38 H38A 109.5
C37 C38 H38B 109.5
C37 C38 H38C 109.5
H38A C38 H38B 109.5
H38A C38 H38C 109.5
H38B C38 H38C 109.5
C37 C39 H39A 109.5
C37 C39 H39B 109.5
C37 C39 H39C 109.5
H39A C39 H39B 109.5
H39A C39 H39C 109.5
H39B C39 H39C 109.5
C47 O3 C48 105.3(4)
C73 O4 C74 105.6(4)
C46 N5 C48 107.7(4)
H6 N6 C54 115(4)
H6 N6 C55 119(4)
C54 N6 C55 126.1(4)
H7 N7 C66 113(3)
H7 N7 C67 118(3)
C66 N7 C67 128.9(4)
C73 N8 C75 107.5(4)
H40A C40 C41 119.4
H40A C40 C45 119.4
C41 C40 C45 121.3(5)
C40 C41 H41A 120.2
C40 C41 C42 119.7(6)
H41A C41 C42 120.2
C41 C42 H42A 119.2
C41 C42 C43 121.5(5)
H42A C42 C43 119.2
C42 C43 H43A 120.8
C42 C43 C44 118.4(5)
H43A C43 C44 120.8
C43 C44 H44A 120.0
C43 C44 C45 120.1(5)
H44A C44 C45 120.0
C40 C45 C44 118.9(5)
C40 C45 C46 122.0(5)
C44 C45 C46 119.0(5)
N5 C46 C45 113.6(4)
N5 C46 H46A 109.3
N5 C46 C47 102.3(4)
C45 C46 H46A 109.3
C45 C46 C47 112.9(4)
H46A C46 C47 109.3
O3 C47 C46 104.9(4)
O3 C47 H47A 110.8
O3 C47 H47B 110.8
C46 C47 H47A 110.8
C46 C47 H47B 110.8
H47A C47 H47B 108.8
O3 C48 N5 117.4(4)
O3 C48 C49 116.4(4)
N5 C48 C49 126.2(4)
C48 C49 C50 119.8(4)
C48 C49 C54 120.9(4)
C50 C49 C54 119.2(4)
C49 C50 H50A 119.3
C49 C50 C51 121.4(5)
H50A C50 C51 119.3
C50 C51 H51A 120.2
C50 C51 C52 119.6(5)
H51A C51 C52 120.2
C51 C52 H52A 119.5
C51 C52 C53 121.0(5)
H52A C52 C53 119.5
C52 C53 H53A 119.5
C52 C53 C54 121.0(4)
H53A C53 C54 119.5
N6 C54 C49 120.0(4)
N6 C54 C53 122.1(4)
C49 C54 C53 117.8(4)
N6 C55 C56 120.4(4)
N6 C55 C60 119.1(4)
C56 C55 C60 120.4(4)
C55 C56 H56A 120.2
C55 C56 C57 119.6(4)
H56A C56 C57 120.2
C56 C57 H57A 119.6
C56 C57 C58 120.7(4)
H57A C57 C58 119.6
C57 C58 H58A 120.1
C57 C58 C59 119.9(4)
H58A C58 C59 120.1
C58 C59 H59A 119.5
C58 C59 C60 120.9(4)
H59A C59 C60 119.5
C55 C60 C59 118.4(4)
C55 C60 C61 120.6(4)
C59 C60 C61 121.0(4)
C60 C61 C62 121.5(4)
C60 C61 C66 119.6(4)
C62 C61 C66 118.9(4)
C61 C62 H62A 119.1
C61 C62 C63 121.8(4)
H62A C62 C63 119.1
C62 C63 H63A 120.6
C62 C63 C64 118.7(4)
H63A C63 C64 120.6
C63 C64 H64A 119.4
C63 C64 C65 121.2(4)
H64A C64 C65 119.4
C64 C65 H65A 120.1
C64 C65 C66 119.9(4)
H65A C65 C66 120.1
N7 C66 C61 117.3(4)
N7 C66 C65 122.9(4)
C61 C66 C65 119.5(4)
N7 C67 C68 122.3(4)
N7 C67 C72 119.5(4)
C68 C67 C72 118.1(4)
C67 C68 H68A 119.5
C67 C68 C69 120.9(4)
H68A C68 C69 119.5
C68 C69 H69A 119.3
C68 C69 C70 121.4(4)
H69A C69 C70 119.3
C69 C70 H70A 120.5
C69 C70 C71 119.1(4)
H70A C70 C71 120.5
C70 C71 H71A 119.6
C70 C71 C72 120.8(4)
H71A C71 C72 119.6
C67 C72 C71 119.6(4)
C67 C72 C73 121.5(4)
C71 C72 C73 118.9(4)
O4 C73 N8 117.8(4)
O4 C73 C72 115.7(4)
N8 C73 C72 126.6(4)
O4 C74 H74A 110.9
O4 C74 H74B 110.9
O4 C74 C75 104.0(3)
H74A C74 H74B 109.0
H74A C74 C75 110.9
H74B C74 C75 110.9
N8 C75 C74 103.2(4)
N8 C75 H75A 109.7
N8 C75 C76 113.8(4)
C74 C75 H75A 109.7
C74 C75 C76 110.7(4)
H75A C75 C76 109.7
C75 C76 H76A 107.2
C75 C76 C77 114.7(5)
C75 C76 C78 107.9(5)
H76A C76 C77 107.2
H76A C76 C78 107.2
C77 C76 C78 112.3(6)
C76 C77 H77A 109.5
C76 C77 H77B 109.5
C76 C77 H77C 109.5
H77A C77 H77B 109.5
H77A C77 H77C 109.5
H77B C77 H77C 109.5
C76 C78 H78A 109.5
C76 C78 H78B 109.5
C76 C78 H78C 109.5
H78A C78 H78B 109.5
H78A C78 H78C 109.5
H78B C78 H78C 109.5

loop_
_geom_bond_atom_site_label_1
_geom_bond_atom_site_label_2
_geom_bond_distance
O1 C8 1.469(7)
O1 C9 1.383(6)
O2 C34 1.372(6)
O2 C35 1.449(7)
N1 C7 1.495(7)
N1 C9 1.279(8)
N2 H2 0.90(6)
N2 C15 1.368(6)
N2 C16 1.409(6)
N3 H3 0.94(6)
N3 C27 1.396(5)
N3 C28 1.384(6)
N4 C34 1.281(7)
N4 C36 1.480(6)
C1 H1B 0.950
C1 C2 1.376(9)
C1 C6 1.315(8)
C2 H2B 0.950
C2 C3 1.380(9)
C3 H3B 0.950
C3 C4 1.352(9)
C4 H4B 0.950
C4 C5 1.412(9)
C5 H5A 0.950
C5 C6 1.441(9)
C6 C7 1.516(9)
C7 H7A 1.000
C7 C8 1.561(10)
C8 H8A 0.990
C8 H8B 0.990
C9 C10 1.469(7)
C10 C11 1.393(8)
C10 C15 1.415(6)
C11 H11A 0.950
C11 C12 1.405(8)
C12 H12A 0.950
C12 C13 1.383(8)
C13 H13A 0.950
C13 C14 1.386(8)
C14 H14A 0.950
C14 C15 1.402(6)
C16 C17 1.393(6)
C16 C21 1.395(6)
C17 H17A 0.950
C17 C18 1.387(7)
C18 H18A 0.950
C18 C19 1.366(7)
C19 H19A 0.950
C19 C20 1.386(7)
C20 H20A 0.950
C20 C21 1.389(6)
C21 C22 1.506(6)
C22 C23 1.395(6)
C22 C27 1.399(6)
C23 H23A 0.950
C23 C24 1.380(7)
C24 H24A 0.950
C24 C25 1.387(7)
C25 H25A 0.950
C25 C26 1.388(6)
C26 H26A 0.950
C26 C27 1.397(6)
C28 C29 1.395(6)
C28 C33 1.432(6)
C29 H29A 0.950
C29 C30 1.376(7)
C30 H30A 0.950
C30 C31 1.393(8)
C31 H31A 0.950
C31 C32 1.381(8)
C32 H32A 0.950
C32 C33 1.380(7)
C33 C34 1.465(7)
C35 H35A 0.990
C35 H35B 0.990
C35 C36 1.533(7)
C36 H36A 1.000
C36 C37 1.532(7)
C37 H37A 1.000
C37 C38 1.531(7)
C37 C39 1.544(7)
C38 H38A 0.980
C38 H38B 0.980
C38 H38C 0.980
C39 H39A 0.980
C39 H39B 0.980
C39 H39C 0.980
O3 C47 1.456(7)
O3 C48 1.364(6)
O4 C73 1.347(5)
O4 C74 1.466(6)
N5 C46 1.479(6)
N5 C48 1.305(7)
N6 H6 0.83(6)
N6 C54 1.370(6)
N6 C55 1.412(6)
N7 H7 0.77(5)
N7 C66 1.399(5)
N7 C67 1.377(6)
N8 C73 1.269(6)
N8 C75 1.484(5)
C40 H40A 0.950
C40 C41 1.381(7)
C40 C45 1.367(7)
C41 H41A 0.950
C41 C42 1.377(8)
C42 H42A 0.950
C42 C43 1.377(8)
C43 H43A 0.950
C43 C44 1.413(8)
C44 H44A 0.950
C44 C45 1.411(7)
C45 C46 1.505(7)
C46 H46A 1.000
C46 C47 1.558(7)
C47 H47A 0.990
C47 H47B 0.990
C48 C49 1.471(7)
C49 C50 1.410(7)
C49 C54 1.427(6)
C50 H50A 0.950
C50 C51 1.363(8)
C51 H51A 0.950
C51 C52 1.395(8)
C52 H52A 0.950
C52 C53 1.371(7)
C53 H53A 0.950
C53 C54 1.413(6)
C55 C56 1.401(6)
C55 C60 1.408(6)
C56 H56A 0.950
C56 C57 1.394(7)
C57 H57A 0.950
C57 C58 1.374(7)
C58 H58A 0.950
C58 C59 1.398(7)
C59 H59A 0.950
C59 C60 1.400(6)
C60 C61 1.489(6)
C61 C62 1.379(6)
C61 C66 1.423(6)
C62 H62A 0.950
C62 C63 1.392(7)
C63 H63A 0.950
C63 C64 1.396(7)
C64 H64A 0.950
C64 C65 1.382(6)
C65 H65A 0.950
C65 C66 1.400(6)
C67 C68 1.402(6)
C67 C72 1.414(6)
C68 H68A 0.950
C68 C69 1.376(7)
C69 H69A 0.950
C69 C70 1.385(7)
C70 H70A 0.950
C70 C71 1.380(7)
C71 H71A 0.950
C71 C72 1.414(6)
C72 C73 1.470(6)
C74 H74A 0.990
C74 H74B 0.990
C74 C75 1.521(7)
C75 H75A 1.000
C75 C76 1.543(7)
C76 H76A 1.000
C76 C77 1.426(10)
C76 C78 1.540(8)
C77 H77A 0.980
C77 H77B 0.980
C77 H77C 0.980
C78 H78A 0.980
C78 H78B 0.980
C78 H78C 0.980

loop_
_geom_hbond_atom_site_label_D
_geom_hbond_atom_site_label_H
_geom_hbond_atom_site_label_A
_geom_hbond_distance_DH
_geom_hbond_distance_HA
_geom_hbond_distance_DA
_geom_hbond_angle_DHA
N2 H2 N1 0.90(6) 1.99(6) 2.703(6) 135(4)
N3 H3 N4 0.94(6) 1.95(6) 2.710(5) 136(5)
N6 H6 N5 0.83(6) 1.99(6) 2.691(5) 141(5)
N7 H7 N8 0.77(5) 2.08(5) 2.687(5) 136(4)

loop_
_geom_torsion_atom_site_label_1
_geom_torsion_atom_site_label_2
_geom_torsion_atom_site_label_3
_geom_torsion_atom_site_label_4
_geom_torsion
C6 C1 C2 C3 -1.2(8)
C1 C2 C3 C4 -3.2(9)
C2 C3 C4 C5 4.6(8)
C3 C4 C5 C6 -2.2(8)
C2 C1 C6 C5 3.4(8)
C2 C1 C6 C7 -173.6(5)
C4 C5 C6 C1 -1.7(8)
C4 C5 C6 C7 175.5(5)
C9 N1 C7 C6 142.9(6)
C9 N1 C7 C8 20.8(7)
C1 C6 C7 N1 -62.3(8)
C1 C6 C7 C8 53.2(8)
C5 C6 C7 N1 120.6(6)
C5 C6 C7 C8 -123.9(6)
C9 O1 C8 C7 20.3(7)
N1 C7 C8 O1 -24.8(7)
C6 C7 C8 O1 -148.0(5)
C7 N1 C9 O1 -9.2(8)
C7 N1 C9 C10 164.3(6)
C8 O1 C9 N1 -7.9(8)
C8 O1 C9 C10 177.8(6)
O1 C9 C10 C11 9.5(8)
O1 C9 C10 C15 -178.1(5)
N1 C9 C10 C11 -164.2(6)
N1 C9 C10 C15 8.2(9)
C9 C10 C11 C12 170.8(6)
C15 C10 C11 C12 -1.7(8)
C10 C11 C12 C13 1.1(9)
C11 C12 C13 C14 -0.3(9)
C12 C13 C14 C15 0.1(8)
C16 N2 C15 C10 177.3(4)
C16 N2 C15 C14 -4.9(7)
C13 C14 C15 N2 -178.5(5)
C13 C14 C15 C10 -0.6(7)
C9 C10 C15 N2 6.9(7)
C9 C10 C15 C14 -171.0(5)
C11 C10 C15 N2 179.3(5)
C11 C10 C15 C14 1.4(7)
C15 N2 C16 C17 -54.4(6)
C15 N2 C16 C21 130.8(5)
N2 C16 C17 C18 -175.4(4)
C21 C16 C17 C18 -0.6(6)
C16 C17 C18 C19 0.4(7)
C17 C18 C19 C20 0.2(7)
C18 C19 C20 C21 -0.7(7)
C19 C20 C21 C16 0.6(6)
C19 C20 C21 C22 180.0(4)
N2 C16 C21 C20 175.0(4)
N2 C16 C21 C22 -4.5(6)
C17 C16 C21 C20 0.1(6)
C17 C16 C21 C22 -179.4(4)
C16 C21 C22 C23 107.3(5)
C16 C21 C22 C27 -68.5(5)
C20 C21 C22 C23 -72.1(6)
C20 C21 C22 C27 112.1(5)
C21 C22 C23 C24 -172.2(4)
C27 C22 C23 C24 3.6(7)
C22 C23 C24 C25 -2.0(8)
C23 C24 C25 C26 -0.9(8)
C24 C25 C26 C27 2.2(7)
C28 N3 C27 C22 139.1(5)
C28 N3 C27 C26 -44.9(7)
C25 C26 C27 N3 -176.6(4)
C25 C26 C27 C22 -0.6(6)
C21 C22 C27 N3 -10.3(6)
C21 C22 C27 C26 173.6(4)
C23 C22 C27 N3 173.8(4)
C23 C22 C27 C26 -2.3(6)
C27 N3 C28 C29 -11.2(7)
C27 N3 C28 C33 171.8(4)
N3 C28 C29 C30 -178.2(4)
C33 C28 C29 C30 -1.1(7)
C28 C29 C30 C31 -0.3(7)
C29 C30 C31 C32 1.8(8)
C30 C31 C32 C33 -1.9(8)
C31 C32 C33 C28 0.4(7)
C31 C32 C33 C34 -179.7(5)
N3 C28 C33 C32 178.2(4)
N3 C28 C33 C34 -1.6(6)
C29 C28 C33 C32 1.1(6)
C29 C28 C33 C34 -178.8(4)
C36 N4 C34 O2 1.8(6)
C36 N4 C34 C33 -177.2(5)
C35 O2 C34 N4 7.5(6)
C35 O2 C34 C33 -173.4(4)
C28 C33 C34 O2 173.0(4)
C28 C33 C34 N4 -8.0(8)
C32 C33 C34 O2 -6.8(7)
C32 C33 C34 N4 172.1(5)
C34 O2 C35 C36 -12.9(5)
C34 N4 C36 C35 -9.6(5)
C34 N4 C36 C37 -134.6(4)
O2 C35 C36 N4 13.7(5)
O2 C35 C36 C37 135.0(4)
N4 C36 C37 C38 -65.4(5)
N4 C36 C37 C39 173.7(4)
C35 C36 C37 C38 177.7(4)
C35 C36 C37 C39 56.8(6)
C45 C40 C41 C42 -2.8(8)
C40 C41 C42 C43 -0.1(8)
C41 C42 C43 C44 0.7(8)
C42 C43 C44 C45 1.4(7)
C41 C40 C45 C44 4.8(7)
C41 C40 C45 C46 -175.7(5)
C43 C44 C45 C40 -4.1(7)
C43 C44 C45 C46 176.4(4)
C48 N5 C46 C45 133.0(4)
C48 N5 C46 C47 11.0(5)
C40 C45 C46 N5 -44.6(6)
C40 C45 C46 C47 71.3(6)
C44 C45 C46 N5 134.9(4)
C44 C45 C46 C47 -109.2(5)
C48 O3 C47 C46 14.0(5)
N5 C46 C47 O3 -15.2(5)
C45 C46 C47 O3 -137.7(4)
C46 N5 C48 O3 -2.6(6)
C46 N5 C48 C49 175.7(4)
C47 O3 C48 N5 -7.8(6)
C47 O3 C48 C49 173.7(4)
O3 C48 C49 C50 2.5(6)
O3 C48 C49 C54 -178.4(4)
N5 C48 C49 C50 -175.8(5)
N5 C48 C49 C54 3.3(7)
C48 C49 C50 C51 -179.6(5)
C54 C49 C50 C51 1.3(7)
C49 C50 C51 C52 -1.5(8)
C50 C51 C52 C53 0.6(8)
C51 C52 C53 C54 0.4(7)
C55 N6 C54 C49 -178.3(4)
C55 N6 C54 C53 5.5(7)
C52 C53 C54 N6 175.7(4)
C52 C53 C54 C49 -0.6(6)
C48 C49 C54 N6 4.3(6)
C48 C49 C54 C53 -179.3(4)
C50 C49 C54 N6 -176.6(4)
C50 C49 C54 C53 -0.2(6)
C54 N6 C55 C56 59.7(6)
C54 N6 C55 C60 -124.0(5)
N6 C55 C56 C57 175.6(4)
C60 C55 C56 C57 -0.6(6)
C55 C56 C57 C58 -0.1(7)
C56 C57 C58 C59 0.7(7)
C57 C58 C59 C60 -0.5(7)
C58 C59 C60 C55 -0.2(6)
C58 C59 C60 C61 179.9(4)
N6 C55 C60 C59 -175.5(4)
N6 C55 C60 C61 4.4(6)
C56 C55 C60 C59 0.8(6)
C56 C55 C60 C61 -179.3(4)
C55 C60 C61 C62 -111.4(5)
C55 C60 C61 C66 68.5(5)
C59 C60 C61 C62 68.4(5)
C59 C60 C61 C66 -111.7(5)
C60 C61 C62 C63 177.2(4)
C66 C61 C62 C63 -2.7(7)
C61 C62 C63 C64 0.9(7)
C62 C63 C64 C65 1.5(8)
C63 C64 C65 C66 -1.9(7)
C67 N7 C66 C61 -148.6(4)
C67 N7 C66 C65 37.9(7)
C64 C65 C66 N7 173.4(4)
C64 C65 C66 C61 0.0(6)
C60 C61 C66 N7 8.6(5)
C60 C61 C66 C65 -177.6(3)
C62 C61 C66 N7 -171.5(4)
C62 C61 C66 C65 2.3(6)
C66 N7 C67 C68 13.8(7)
C66 N7 C67 C72 -169.3(4)
N7 C67 C68 C69 179.4(4)
C72 C67 C68 C69 2.5(6)
C67 C68 C69 C70 -1.2(7)
C68 C69 C70 C71 -0.1(7)
C69 C70 C71 C72 -0.1(7)
C70 C71 C72 C67 1.6(6)
C70 C71 C72 C73 -177.4(4)
N7 C67 C72 C71 -179.7(4)
N7 C67 C72 C73 -0.7(6)
C68 C67 C72 C71 -2.7(6)
C68 C67 C72 C73 176.3(4)
C75 N8 C73 O4 2.9(6)
C75 N8 C73 C72 -175.3(4)
C74 O4 C73 N8 6.3(6)
C74 O4 C73 C72 -175.3(4)
C67 C72 C73 O4 -179.5(4)
C67 C72 C73 N8 -1.3(6)
C71 C72 C73 O4 -0.6(6)
C71 C72 C73 N8 177.7(5)
C73 O4 C74 C75 -12.1(5)
C73 N8 C75 C74 -10.3(5)
C73 N8 C75 C76 -130.3(5)
O4 C74 C75 N8 13.3(5)
O4 C74 C75 C76 135.4(4)
N8 C75 C76 C77 -44.3(8)
N8 C75 C76 C78 -170.3(5)
C74 C75 C76 C77 -159.9(6)
C74 C75 C76 C78 74.1(6)
